data_4037583
loop_
_publ_author_name
'Zhao, Peng'
'Wu, Xia'
'Geng, Xiao'
'Wang, Can'
'Zhou, You'
'Wu, Yan-Dong'
'Wu, An-Xin'

_publ_section_title
;
 I<sub>2</sub>/PhI(OAc)<sub>2</sub> Copromoted Amination Reaction:
 Synthesis of \a-Dicarbonylsulfoximine Derivatives by Incorporating an
 Intact Dimethyl Sulfoxide.
;
_journal_issue 12
_journal_name_full 'The Journal of organic chemistry'
_journal_page_first 8322
_journal_page_last 8329
_journal_paper_doi 10.1021/acs.joc.9b01160
_journal_volume 84
_journal_year 2019
_chemical_formula_sum 'C10 H11 N O3 S'
_chemical_formula_weight 225.26
_space_group_IT_number 14
_space_group_name_Hall '-P 2yn'
_space_group_name_H-M_alt 'P 1 21/n 1'
_symmetry_cell_setting monoclinic
_symmetry_space_group_name_H-M 'P 1 21/n 1'
_atom_sites_solution_hydrogens geom
_atom_sites_solution_primary direct
_atom_sites_solution_secondary difmap
_audit_creation_method SHELXL-97
_cell_angle_alpha 90.00
_cell_angle_beta 92.560(3)
_cell_angle_gamma 90.00
_cell_formula_units_Z 4
_cell_length_a 5.5475(12)
_cell_length_b 22.290(5)
_cell_length_c 8.951(2)
_cell_measurement_reflns_used 3847
_cell_measurement_temperature 273(2)
_cell_measurement_theta_max 30.77
_cell_measurement_theta_min 2.45
_cell_volume 1105.7(4)
_computing_structure_refinement 'SHELXL-97 (Sheldrick, 2008)'
_computing_structure_solution 'SHELXS-97 (Sheldrick, 2008)'
_diffrn_ambient_temperature 273(2)
_diffrn_measured_fraction_theta_full 0.994
_diffrn_measured_fraction_theta_max 0.994
_diffrn_measurement_device_type CCD
_diffrn_radiation_monochromator graphite
_diffrn_radiation_source 'fine-focus sealed tube'
_diffrn_radiation_type MoK\a
_diffrn_radiation_wavelength 0.71073
_diffrn_reflns_av_R_equivalents 0.0290
_diffrn_reflns_av_sigmaI/netI 0.0268
_diffrn_reflns_limit_h_max 6
_diffrn_reflns_limit_h_min -6
_diffrn_reflns_limit_k_max 23
_diffrn_reflns_limit_k_min -26
_diffrn_reflns_limit_l_max 10
_diffrn_reflns_limit_l_min -10
_diffrn_reflns_number 7548
_diffrn_reflns_theta_full 25.00
_diffrn_reflns_theta_max 25.00
_diffrn_reflns_theta_min 1.83
_exptl_absorpt_coefficient_mu 0.279
_exptl_absorpt_correction_T_max 0.9515
_exptl_absorpt_correction_T_min 0.9412
_exptl_absorpt_correction_type multi-scan
_exptl_absorpt_process_details sadabs
_exptl_crystal_colour colorless
_exptl_crystal_density_diffrn 1.353
_exptl_crystal_density_method 'not measured'
_exptl_crystal_description block
_exptl_crystal_F_000 472
_exptl_crystal_size_max 0.22
_exptl_crystal_size_mid 0.20
_exptl_crystal_size_min 0.18
_refine_diff_density_max 0.238
_refine_diff_density_min -0.264
_refine_diff_density_rms 0.059
_refine_ls_extinction_method none
_refine_ls_goodness_of_fit_ref 1.095
_refine_ls_hydrogen_treatment mixed
_refine_ls_matrix_type full
_refine_ls_number_parameters 138
_refine_ls_number_reflns 1943
_refine_ls_number_restraints 0
_refine_ls_restrained_S_all 1.095
_refine_ls_R_factor_all 0.0510
_refine_ls_R_factor_gt 0.0457
_refine_ls_shift/su_max 0.000
_refine_ls_shift/su_mean 0.000
_refine_ls_structure_factor_coef Fsqd
_refine_ls_weighting_details 'calc w=1/[\s^2^(Fo^2^)+(0.0899P)^2^+0.3682P] where P=(Fo^2^+2Fc^2^)/3'
_refine_ls_weighting_scheme calc
_refine_ls_wR_factor_gt 0.1431
_refine_ls_wR_factor_ref 0.1468
_reflns_number_gt 1744
_reflns_number_total 1943
_reflns_threshold_expression >2sigma(I)
_cod_data_source_file jo9b01160_si_002.cif
_cod_data_source_block 1
_cod_depositor_comments
;
The following automatic conversions were performed:

data item '_symmetry_cell_setting' value 'Monoclinic' was changed to
'monoclinic' in accordance with the
/home/saulius/struct/COD-crude-data/automatic-downloads/DataCite-retrospective/ACS/depositions/lib/dictionaries/cif_core.dic
dictionary named 'cif_core.dic' version 2.4.2 last updated on
2011-04-26.

Automatic conversion script
Id: cif_fix_values 6909 2019-04-08 15:41:33Z antanas 
;
_cod_original_sg_symbol_H-M P2(1)/n
_cod_database_code 4037583

loop_
_symmetry_equiv_pos_as_xyz
'x, y, z'
'-x+1/2, y+1/2, -z+1/2'
'-x, -y, -z'
'x-1/2, -y-1/2, z-1/2'

loop_
_atom_site_label
_atom_site_type_symbol
_atom_site_fract_x
_atom_site_fract_y
_atom_site_fract_z
_atom_site_U_iso_or_equiv
_atom_site_adp_type
_atom_site_occupancy
_atom_site_symmetry_multiplicity
_atom_site_calc_flag
_atom_site_refinement_flags
C1 C -0.0128(6) 0.14926(15) 0.2183(3) 0.0671(8) Uani 1 1 d .
H1 H -0.1522 0.1264 0.2040 0.080 Uiso 1 1 calc R
C2 C 0.0791(7) 0.17988(17) 0.1001(3) 0.0810(10) Uani 1 1 d .
H2 H 0.0038 0.1770 0.0054 0.097 Uiso 1 1 calc R
C3 C 0.2791(7) 0.21420(16) 0.1215(4) 0.0780(10) Uani 1 1 d .
H3 H 0.3376 0.2358 0.0420 0.094 Uiso 1 1 calc R
C4 C 0.3958(6) 0.21728(16) 0.2592(4) 0.0755(9) Uani 1 1 d .
H4 H 0.5344 0.2405 0.2726 0.091 Uiso 1 1 calc R
C5 C 0.3085(5) 0.18604(13) 0.3781(3) 0.0590(7) Uani 1 1 d .
H5 H 0.3895 0.1877 0.4712 0.071 Uiso 1 1 calc R
C6 C 0.1024(4) 0.15246(10) 0.3591(3) 0.0437(6) Uani 1 1 d .
C7 C 0.0010(5) 0.11920(11) 0.4842(3) 0.0486(6) Uani 1 1 d .
C8 C 0.1529(4) 0.11160(11) 0.6300(3) 0.0465(6) Uani 1 1 d .
C9 C 0.6071(5) -0.01495(14) 0.7236(3) 0.0575(7) Uani 1 1 d .
H9A H 0.6986 -0.0307 0.8083 0.086 Uiso 1 1 calc R
H9B H 0.7147 0.0025 0.6548 0.086 Uiso 1 1 calc R
H9C H 0.5172 -0.0468 0.6749 0.086 Uiso 1 1 calc R
C10 C 0.5978(6) 0.09602(14) 0.8615(3) 0.0608(7) Uani 1 1 d .
H10A H 0.5023 0.1254 0.9104 0.091 Uiso 1 1 calc R
H10B H 0.6838 0.1150 0.7836 0.091 Uiso 1 1 calc R
H10C H 0.7108 0.0783 0.9330 0.091 Uiso 1 1 calc R
O1 O -0.1994(4) 0.09754(12) 0.4787(3) 0.0806(7) Uani 1 1 d .
O2 O 0.1404(5) 0.14946(11) 0.7250(2) 0.0837(8) Uani 1 1 d .
N1 N 0.2743(4) 0.06009(10) 0.6333(2) 0.0456(5) Uani 1 1 d .
O3 O 0.2558(3) 0.01697(10) 0.8970(2) 0.0636(6) Uani 1 1 d .
S1 S 0.40791(10) 0.03985(3) 0.78368(6) 0.0426(3) Uani 1 1 d .

loop_
_atom_site_aniso_label
_atom_site_aniso_U_11
_atom_site_aniso_U_22
_atom_site_aniso_U_33
_atom_site_aniso_U_23
_atom_site_aniso_U_13
_atom_site_aniso_U_12
C1 0.0732(19) 0.079(2) 0.0471(15) 0.0132(13) -0.0175(13) -0.0154(16)
C2 0.103(3) 0.096(2) 0.0427(15) 0.0171(15) -0.0092(16) -0.020(2)
C3 0.106(3) 0.073(2) 0.0566(18) 0.0202(15) 0.0152(17) -0.0078(19)
C4 0.083(2) 0.070(2) 0.073(2) 0.0136(15) 0.0025(17) -0.0256(17)
C5 0.0662(17) 0.0601(16) 0.0500(15) 0.0045(12) -0.0041(12) -0.0079(13)
C6 0.0488(13) 0.0433(13) 0.0385(12) 0.0027(9) -0.0031(10) 0.0056(10)
C7 0.0480(14) 0.0512(13) 0.0460(13) 0.0097(10) -0.0040(10) 0.0035(11)
C8 0.0506(14) 0.0545(14) 0.0347(12) 0.0043(10) 0.0037(10) 0.0037(11)
C9 0.0652(17) 0.0613(17) 0.0452(14) 0.0013(11) -0.0067(13) 0.0148(13)
C10 0.0654(17) 0.0675(18) 0.0482(14) -0.0049(12) -0.0124(12) -0.0081(14)
O1 0.0524(12) 0.1166(19) 0.0718(14) 0.0364(13) -0.0108(10) -0.0176(12)
O2 0.1152(19) 0.0797(15) 0.0544(13) -0.0164(10) -0.0145(12) 0.0387(13)
N1 0.0533(12) 0.0529(11) 0.0299(10) 0.0021(8) -0.0070(8) 0.0050(9)
O3 0.0598(11) 0.0888(15) 0.0423(10) 0.0207(9) 0.0039(8) -0.0066(10)
S1 0.0475(4) 0.0515(4) 0.0284(3) 0.0045(2) -0.0031(2) 0.0000(2)

loop_
_atom_type_symbol
_atom_type_description
_atom_type_scat_dispersion_real
_atom_type_scat_dispersion_imag
_atom_type_scat_source
C C 0.0033 0.0016 'International Tables Vol C Tables 4.2.6.8 and 6.1.1.4'
H H 0.0000 0.0000 'International Tables Vol C Tables 4.2.6.8 and 6.1.1.4'
N N 0.0061 0.0033 'International Tables Vol C Tables 4.2.6.8 and 6.1.1.4'
O O 0.0106 0.0060 'International Tables Vol C Tables 4.2.6.8 and 6.1.1.4'
S S 0.1246 0.1234 'International Tables Vol C Tables 4.2.6.8 and 6.1.1.4'

loop_
_geom_angle_atom_site_label_1
_geom_angle_atom_site_label_2
_geom_angle_atom_site_label_3
_geom_angle
C2 C1 C6 120.1(3)
C3 C2 C1 120.0(3)
C2 C3 C4 120.5(3)
C3 C4 C5 120.1(3)
C6 C5 C4 120.0(3)
C5 C6 C1 119.2(2)
C5 C6 C7 121.7(2)
C1 C6 C7 119.1(2)
O1 C7 C6 123.4(2)
O1 C7 C8 117.4(2)
C6 C7 C8 119.2(2)
O2 C8 N1 129.4(2)
O2 C8 C7 118.6(2)
N1 C8 C7 111.9(2)
C8 N1 S1 119.02(17)
O3 S1 N1 115.79(11)
O3 S1 C9 111.54(14)
N1 S1 C9 102.56(11)
O3 S1 C10 109.40(13)
N1 S1 C10 112.68(13)
C9 S1 C10 104.10(15)

loop_
_geom_bond_atom_site_label_1
_geom_bond_atom_site_label_2
_geom_bond_distance
C1 C2 1.376(4)
C1 C6 1.389(3)
C2 C3 1.354(5)
C3 C4 1.368(5)
C4 C5 1.377(4)
C5 C6 1.371(4)
C6 C7 1.475(3)
C7 O1 1.211(3)
C7 C8 1.531(3)
C8 O2 1.202(3)
C8 N1 1.331(3)
C9 S1 1.748(3)
C10 S1 1.760(3)
N1 S1 1.5729(19)
O3 S1 1.4412(18)

loop_
_geom_torsion_atom_site_label_1
_geom_torsion_atom_site_label_2
_geom_torsion_atom_site_label_3
_geom_torsion_atom_site_label_4
_geom_torsion
C6 C1 C2 C3 -1.4(6)
C1 C2 C3 C4 2.1(6)
C2 C3 C4 C5 -0.9(6)
C3 C4 C5 C6 -0.9(5)
C4 C5 C6 C1 1.6(4)
C4 C5 C6 C7 -178.9(3)
C2 C1 C6 C5 -0.4(5)
C2 C1 C6 C7 -179.9(3)
C5 C6 C7 O1 167.2(3)
C1 C6 C7 O1 -13.3(4)
C5 C6 C7 C8 -12.3(4)
C1 C6 C7 C8 167.2(3)
O1 C7 C8 O2 -90.5(3)
C6 C7 C8 O2 89.0(3)
O1 C7 C8 N1 86.4(3)
C6 C7 C8 N1 -94.1(3)
O2 C8 N1 S1 5.9(4)
C7 C8 N1 S1 -170.56(17)
C8 N1 S1 O3 75.1(2)
C8 N1 S1 C9 -163.2(2)
C8 N1 S1 C10 -51.8(2)
